data_7122507
loop_
_publ_author_name
'Liang, Xiao'
'Guo, Zhifen'
'Wei, Hongxia'
'Liu, Xin'
'Lv, Hui'
'Xing, Hongzhu'

_publ_section_title
;
 Selective photooxidation of sulfides mediated by singlet oxygen using
 visible-light-responsive coordination polymers.
;
_journal_issue 92
_journal_name_full 'Chemical communications (Cambridge, England)'
_journal_page_first 13002
_journal_page_last 13005
_journal_paper_doi 10.1039/c8cc07585a
_journal_volume 54
_journal_year 2018
_chemical_formula_sum 'C72 H50 N2 O10 Zn2'
_chemical_formula_weight 1233.92
_space_group_crystal_system triclinic
_space_group_IT_number 2
_space_group_name_Hall '-P 1'
_space_group_name_H-M_alt 'P -1'
_symmetry_space_group_name_Hall '-P 1'
_symmetry_space_group_name_H-M 'P -1'
_atom_sites_solution_hydrogens mixed
_audit_creation_method SHELXL-2017/1
_audit_update_record
;
2018-04-27 deposited with the CCDC.
2018-10-25 downloaded from the CCDC.
;
_cell_angle_alpha 82.056(2)
_cell_angle_beta 85.336(2)
_cell_angle_gamma 80.416(2)
_cell_formula_units_Z 2
_cell_length_a 7.3263(2)
_cell_length_b 19.7481(7)
_cell_length_c 20.1000(8)
_cell_measurement_reflns_used 3203
_cell_measurement_temperature 298(2)
_cell_measurement_theta_max 24.18
_cell_measurement_theta_min 1.95
_cell_volume 2834.91(17)
_computing_structure_refinement 'SHELXL-2017/1 (Sheldrick, 2017)'
_computing_structure_solution 'SHELXT 2014/5 (Sheldrick, 2014)'
_diffrn_ambient_temperature 298(2)
_diffrn_measured_fraction_theta_full 0.998
_diffrn_measured_fraction_theta_max 0.998
_diffrn_measurement_device_type 'Bruker APEX CCD'
_diffrn_measurement_method '\w scans'
_diffrn_radiation_type MoK\a
_diffrn_radiation_wavelength 0.71073
_diffrn_reflns_av_R_equivalents 0.0516
_diffrn_reflns_av_unetI/netI 0.0314
_diffrn_reflns_Laue_measured_fraction_full 0.998
_diffrn_reflns_Laue_measured_fraction_max 0.998
_diffrn_reflns_limit_h_max 7
_diffrn_reflns_limit_h_min -7
_diffrn_reflns_limit_k_max 19
_diffrn_reflns_limit_k_min -19
_diffrn_reflns_limit_l_max 20
_diffrn_reflns_limit_l_min -20
_diffrn_reflns_number 35920
_diffrn_reflns_point_group_measured_fraction_full 0.998
_diffrn_reflns_point_group_measured_fraction_max 0.998
_diffrn_reflns_theta_full 24.816
_diffrn_reflns_theta_max 24.816
_diffrn_reflns_theta_min 2.748
_exptl_absorpt_coefficient_mu 0.913
_exptl_crystal_colour red
_exptl_crystal_density_diffrn 1.446
_exptl_crystal_description needle
_exptl_crystal_F_000 1272
_exptl_crystal_size_max 0.5
_exptl_crystal_size_mid 0.3
_exptl_crystal_size_min 0.2
_refine_diff_density_max 0.448
_refine_diff_density_min -0.473
_refine_diff_density_rms 0.049
_refine_ls_extinction_method none
_refine_ls_goodness_of_fit_ref 1.046
_refine_ls_hydrogen_treatment mixed
_refine_ls_matrix_type full
_refine_ls_number_parameters 786
_refine_ls_number_reflns 5925
_refine_ls_number_restraints 0
_refine_ls_restrained_S_all 1.046
_refine_ls_R_factor_all 0.0495
_refine_ls_R_factor_gt 0.0327
_refine_ls_shift/su_max 0.019
_refine_ls_shift/su_mean 0.000
_refine_ls_structure_factor_coef Fsqd
_refine_ls_weighting_details 'w=1/[\s^2^(Fo^2^)+(0.0325P)^2^+3.6323P] where P=(Fo^2^+2Fc^2^)/3'
_refine_ls_weighting_scheme calc
_refine_ls_wR_factor_gt 0.0744
_refine_ls_wR_factor_ref 0.0830
_reflns_Friedel_coverage 0.000
_reflns_number_gt 4722
_reflns_number_total 5938
_reflns_threshold_expression 'I > 2\s(I)'
_cod_data_source_file c8cc07585a2.cif
_cod_data_source_block a
_cod_depositor_comments 'Adding full bibliography for 7122507.cif.'
_cod_database_code 7122507
_shelx_shelxl_version_number 2017/1
_shelx_space_group_comment
;
The symmetry employed for this shelxl refinement is uniquely defined
by the following loop, which should always be used as a source of
symmetry information in preference to the above space-group names.
They are only intended as comments.
;

loop_
_space_group_symop_operation_xyz
'x, y, z'
'-x, -y, -z'

loop_
_atom_site_label
_atom_site_type_symbol
_atom_site_fract_x
_atom_site_fract_y
_atom_site_fract_z
_atom_site_U_iso_or_equiv
_atom_site_adp_type
_atom_site_occupancy
_atom_site_site_symmetry_order
_atom_site_calc_flag
_atom_site_refinement_flags_posn
_atom_site_refinement_flags_adp
Zn1 Zn 0.30165(6) -0.44033(2) 0.20815(2) 0.03016(15) Uani 1 1 d . .
H1 H 1.510(9) 0.552(3) 0.498(3) 0.12(3) Uiso 1 1 d . .
Zn2 Zn 1.18739(6) 0.51339(2) 0.67278(2) 0.03110(16) Uani 1 1 d . .
O1 O 0.8508(4) 0.44898(14) 0.70383(15) 0.0468(8) Uani 1 1 d . .
O2 O 1.0437(3) 0.47135(13) 0.61663(13) 0.0325(7) Uani 1 1 d . .
O3 O 0.6528(4) -0.43224(15) 0.27784(16) 0.0527(9) Uani 1 1 d . .
O4 O 0.4447(4) -0.36712(13) 0.21385(13) 0.0341(7) Uani 1 1 d . .
O5 O 0.0996(4) -0.38593(15) 0.15448(15) 0.0471(8) Uani 1 1 d . .
H5 H 1.529(12) 0.623(5) 0.453(5) 0.20(4) Uiso 1 1 d . .
O6 O 0.9861(4) 0.63042(15) 0.65546(16) 0.0532(8) Uani 1 1 d . .
O7 O 1.1021(4) 0.56820(14) 0.74611(13) 0.0371(7) Uani 1 1 d . .
O8 O 1.3866(4) 0.54624(15) 0.61041(14) 0.0465(8) Uani 1 1 d . .
H8 H 1.684(8) 0.581(3) 0.485(3) 0.07(2) Uiso 1 1 d . .
O9 O 0.3755(4) 1.46251(13) 1.19609(14) 0.0385(7) Uani 1 1 d . .
O10 O 0.4835(4) 1.52187(15) 1.10580(15) 0.0545(9) Uani 1 1 d . .
N1 N 1.5632(5) 0.6203(2) 0.55613(19) 0.0513(10) Uani 1 1 d . .
N2 N -0.1278(5) -0.3512(2) 0.0865(2) 0.0571(11) Uani 1 1 d . .
C1 C 0.5720(6) -0.3749(2) 0.2538(2) 0.0290(10) Uani 1 1 d . .
C2 C 0.6169(5) -0.30999(19) 0.27519(18) 0.0232(9) Uani 1 1 d . .
C3 C 0.5483(5) -0.2460(2) 0.24170(19) 0.0321(10) Uani 1 1 d . .
H3 H 0.485981 -0.243499 0.202714 0.039 Uiso 1 1 calc R U
C4 C 0.5709(6) -0.1857(2) 0.2654(2) 0.0352(10) Uani 1 1 d . .
H4 H 0.524737 -0.143085 0.242018 0.042 Uiso 1 1 calc R U
C5 C 0.6622(5) -0.1883(2) 0.3238(2) 0.0280(10) Uani 1 1 d . .
C6 C 0.7326(5) -0.2525(2) 0.3565(2) 0.0369(11) Uani 1 1 d . .
H6 H 0.796324 -0.255220 0.395194 0.044 Uiso 1 1 calc R U
C7 C 0.7096(5) -0.3121(2) 0.3326(2) 0.0333(10) Uani 1 1 d . .
H7 H 0.757316 -0.354747 0.355591 0.040 Uiso 1 1 calc R U
C8 C 0.6801(5) -0.1263(2) 0.3513(2) 0.0359(11) Uani 1 1 d . .
C9 C 0.6959(5) -0.0762(2) 0.3759(2) 0.0336(10) Uani 1 1 d . .
C10 C 0.7157(5) -0.01626(19) 0.4057(2) 0.0277(10) Uani 1 1 d . .
C11 C 0.7157(5) 0.0475(2) 0.3647(2) 0.0292(10) Uani 1 1 d . .
C12 C 0.6989(6) 0.0548(2) 0.2942(2) 0.0435(12) Uani 1 1 d . .
H12 H 0.685557 0.016293 0.274136 0.052 Uiso 1 1 calc R U
C13 C 0.7018(7) 0.1161(3) 0.2554(2) 0.0573(14) Uani 1 1 d . .
H13 H 0.690377 0.119309 0.209315 0.069 Uiso 1 1 calc R U
C14 C 0.7219(7) 0.1751(2) 0.2842(2) 0.0533(13) Uani 1 1 d . .
H14 H 0.723083 0.217308 0.257283 0.064 Uiso 1 1 calc R U
C15 C 0.7397(6) 0.1705(2) 0.3513(2) 0.0418(11) Uani 1 1 d . .
H15 H 0.754113 0.209725 0.369853 0.050 Uiso 1 1 calc R U
C16 C 0.7368(5) 0.10744(19) 0.39369(19) 0.0276(10) Uani 1 1 d . .
C17 C 0.7552(5) 0.10204(19) 0.4634(2) 0.0282(10) Uani 1 1 d . .
C18 C 0.7567(5) 0.0383(2) 0.5048(2) 0.0281(10) Uani 1 1 d . .
C19 C 0.7799(5) 0.0306(2) 0.5750(2) 0.0388(11) Uani 1 1 d . .
H19 H 0.793878 0.068987 0.595138 0.047 Uiso 1 1 calc R U
C20 C 0.7819(6) -0.0313(3) 0.6130(2) 0.0484(12) Uani 1 1 d . .
H20 H 0.797651 -0.035210 0.658840 0.058 Uiso 1 1 calc R U
C21 C 0.7605(6) -0.0899(2) 0.5841(2) 0.0501(12) Uani 1 1 d . .
H21 H 0.761426 -0.132264 0.611062 0.060 Uiso 1 1 calc R U
C22 C 0.7386(5) -0.0855(2) 0.5179(2) 0.0392(11) Uani 1 1 d . .
H22 H 0.723943 -0.124895 0.499677 0.047 Uiso 1 1 calc R U
C23 C 0.7375(5) -0.0220(2) 0.4751(2) 0.0283(10) Uani 1 1 d . .
C24 C 0.7741(5) 0.1624(2) 0.4929(2) 0.0311(10) Uani 1 1 d . .
C25 C 0.7891(5) 0.2129(2) 0.5170(2) 0.0339(10) Uani 1 1 d . .
C26 C 0.8110(5) 0.2722(2) 0.54799(19) 0.0278(10) Uani 1 1 d . .
C27 C 0.7786(5) 0.2713(2) 0.6173(2) 0.0314(10) Uani 1 1 d . .
H27 H 0.738641 0.233002 0.642940 0.038 Uiso 1 1 calc R U
C28 C 0.8052(5) 0.3266(2) 0.6482(2) 0.0306(10) Uani 1 1 d . .
H28 H 0.782285 0.325384 0.694533 0.037 Uiso 1 1 calc R U
C29 C 0.8657(5) 0.38408(19) 0.61112(19) 0.0244(9) Uani 1 1 d . .
C30 C 0.8954(5) 0.3853(2) 0.5419(2) 0.0302(10) Uani 1 1 d . .
H30 H 0.935434 0.423649 0.516339 0.036 Uiso 1 1 calc R U
C31 C 0.8667(5) 0.3308(2) 0.5105(2) 0.0316(10) Uani 1 1 d . .
H31 H 0.884601 0.333002 0.463936 0.038 Uiso 1 1 calc R U
C32 C 0.9186(5) 0.43924(19) 0.6467(2) 0.0286(10) Uani 1 1 d . .
C33 C 1.0132(5) 0.6233(2) 0.7162(2) 0.0338(10) Uani 1 1 d . .
C34 C 0.9514(5) 0.68252(19) 0.75636(19) 0.0276(10) Uani 1 1 d . .
C35 C 0.9975(5) 0.6784(2) 0.8219(2) 0.0332(10) Uani 1 1 d . .
H35 H 1.058214 0.636934 0.843150 0.040 Uiso 1 1 calc R U
C36 C 0.9548(5) 0.7348(2) 0.8561(2) 0.0372(11) Uani 1 1 d . .
H36 H 0.986247 0.730971 0.900557 0.045 Uiso 1 1 calc R U
C37 C 0.8658(5) 0.7974(2) 0.8258(2) 0.0323(10) Uani 1 1 d . .
C38 C 0.8118(6) 0.8003(2) 0.7609(2) 0.0442(12) Uani 1 1 d . .
H38 H 0.745730 0.841127 0.740354 0.053 Uiso 1 1 calc R U
C39 C 0.8546(6) 0.7437(2) 0.7264(2) 0.0385(11) Uani 1 1 d . .
H39 H 0.818210 0.746612 0.682671 0.046 Uiso 1 1 calc R U
C40 C 0.8369(6) 0.8580(2) 0.8590(2) 0.0420(11) Uani 1 1 d . .
C41 C 0.8235(6) 0.9097(2) 0.8847(2) 0.0379(11) Uani 1 1 d . .
C42 C 0.8068(5) 0.9730(2) 0.9140(2) 0.0294(10) Uani 1 1 d . .
C43 C 0.7589(5) 0.97317(19) 0.9830(2) 0.0285(10) Uani 1 1 d . .
C44 C 0.7281(5) 0.9124(2) 1.0261(2) 0.0394(11) Uani 1 1 d . .
H44 H 0.741050 0.870711 1.008285 0.047 Uiso 1 1 calc R U
C45 C 0.6808(6) 0.9134(2) 1.0921(2) 0.0463(12) Uani 1 1 d . .
H45 H 0.663437 0.872634 1.119240 0.056 Uiso 1 1 calc R U
C46 C 0.6574(6) 0.9755(3) 1.1199(2) 0.0453(12) Uani 1 1 d . .
H46 H 0.623232 0.975933 1.165470 0.054 Uiso 1 1 calc R U
C47 C 0.6844(5) 1.0350(2) 1.0810(2) 0.0390(11) Uani 1 1 d . .
H47 H 0.668917 1.075832 1.100437 0.047 Uiso 1 1 calc R U
C48 C 0.7611(5) 1.09799(19) 0.9698(2) 0.0272(10) Uani 1 1 d . .
C49 C 0.7354(5) 1.0367(2) 1.01143(19) 0.0276(10) Uani 1 1 d . .
C50 C 0.8144(5) 1.09764(19) 0.9007(2) 0.0273(10) Uani 1 1 d . .
C51 C 0.8463(6) 1.1576(2) 0.8580(2) 0.0397(11) Uani 1 1 d . .
H51 H 0.828845 1.199570 0.875525 0.048 Uiso 1 1 calc R U
C52 C 0.9011(6) 1.1565(2) 0.7925(2) 0.0512(13) Uani 1 1 d . .
H52 H 0.923380 1.197003 0.765773 0.061 Uiso 1 1 calc R U
C53 C 0.9244(6) 1.0937(3) 0.7647(2) 0.0517(13) Uani 1 1 d . .
H53 H 0.962600 1.092708 0.719536 0.062 Uiso 1 1 calc R U
C54 C 0.7284(5) 1.1622(2) 0.9979(2) 0.0352(10) Uani 1 1 d . .
C55 C 0.6921(5) 1.2152(2) 1.0217(2) 0.0357(11) Uani 1 1 d . .
C56 C 0.6424(5) 1.27806(19) 1.05201(19) 0.0273(10) Uani 1 1 d . .
C57 C 0.5523(5) 1.2770(2) 1.1154(2) 0.0346(10) Uani 1 1 d . .
H57 H 0.528706 1.235001 1.138819 0.041 Uiso 1 1 calc R U
C58 C 0.4972(5) 1.33681(19) 1.14430(19) 0.0315(10) Uani 1 1 d . .
H58 H 0.437571 1.335044 1.187016 0.038 Uiso 1 1 calc R U
C59 C 0.5303(5) 1.39964(19) 1.10989(19) 0.0254(9) Uani 1 1 d . .
C60 C 0.6214(5) 1.4009(2) 1.04669(19) 0.0315(10) Uani 1 1 d . .
H60 H 0.645227 1.442962 1.023463 0.038 Uiso 1 1 calc R U
C61 C 0.6770(5) 1.3413(2) 1.01776(19) 0.0319(10) Uani 1 1 d . .
H61 H 0.737847 1.343082 0.975248 0.038 Uiso 1 1 calc R U
C62 C 0.4619(5) 1.4659(2) 1.1385(2) 0.0328(10) Uani 1 1 d . .
C63 C 1.4690(6) 0.5975(2) 0.6106(2) 0.0381(11) Uani 1 1 d . .
C65 C 1.5857(11) 0.5828(5) 0.4977(4) 0.086(3) Uani 1 1 d . .
C66 C 1.6489(7) 0.6829(3) 0.5508(3) 0.0655(15) Uani 1 1 d . .
H66A H 1.675976 0.698688 0.504270 0.098 Uiso 1 1 calc R U
H66B H 1.761731 0.672732 0.573970 0.098 Uiso 1 1 calc R U
H66C H 1.565154 0.718376 0.570742 0.098 Uiso 1 1 calc R U
C67 C 1.4641(7) 0.6325(2) 0.6720(2) 0.0543(13) Uani 1 1 d . .
H67A H 1.584471 0.643811 0.676775 0.081 Uiso 1 1 calc R U
H67B H 1.429907 0.602133 0.710870 0.081 Uiso 1 1 calc R U
H67C H 1.374868 0.674153 0.667896 0.081 Uiso 1 1 calc R U
C68 C -0.0144(6) -0.4013(2) 0.1186(2) 0.0393(11) Uani 1 1 d . .
C69 C -0.0206(7) -0.4747(2) 0.1113(3) 0.0671(15) Uani 1 1 d . .
H69A H 0.025498 -0.483689 0.066766 0.101 Uiso 1 1 calc R U
H69B H -0.146253 -0.483322 0.118676 0.101 Uiso 1 1 calc R U
H69C H 0.054901 -0.504472 0.143735 0.101 Uiso 1 1 calc R U
C70 C -0.2614(8) -0.3627(3) 0.0414(3) 0.1002(16) Uani 1 1 d . .
H70A H -0.334328 -0.319239 0.025607 0.150 Uiso 1 1 calc R U
H70B H -0.341211 -0.393106 0.065063 0.150 Uiso 1 1 calc R U
H70C H -0.197166 -0.383244 0.003826 0.150 Uiso 1 1 calc R U
C71 C -0.1232(8) -0.2799(3) 0.0934(3) 0.1002(16) Uani 1 1 d . .
H71A H -0.052819 -0.259674 0.055671 0.150 Uiso 1 1 calc R U
H71B H -0.066353 -0.277473 0.134199 0.150 Uiso 1 1 calc R U
H71C H -0.247440 -0.254975 0.094931 0.150 Uiso 1 1 calc R U
C72 C 0.8372(5) 1.0341(2) 0.87252(19) 0.0289(10) Uani 1 1 d . .
C73 C 0.8917(6) 1.0352(2) 0.8033(2) 0.0439(12) Uani 1 1 d . .
H73 H 0.905289 0.994345 0.783993 0.053 Uiso 1 1 calc R U

loop_
_atom_site_aniso_label
_atom_site_aniso_U_11
_atom_site_aniso_U_22
_atom_site_aniso_U_33
_atom_site_aniso_U_23
_atom_site_aniso_U_13
_atom_site_aniso_U_12
Zn1 0.0375(3) 0.0240(3) 0.0324(3) -0.0140(2) -0.0042(2) -0.0051(2)
Zn2 0.0395(3) 0.0219(3) 0.0355(3) -0.0138(2) -0.0019(2) -0.0070(2)
O1 0.064(2) 0.046(2) 0.039(2) -0.0278(16) 0.0144(16) -0.0225(16)
O2 0.0380(16) 0.0288(16) 0.0358(17) -0.0120(13) 0.0006(13) -0.0149(14)
O3 0.066(2) 0.0194(18) 0.074(2) -0.0128(16) -0.0256(18) 0.0055(16)
O4 0.0434(17) 0.0294(17) 0.0349(17) -0.0130(13) -0.0104(15) -0.0107(13)
O5 0.0450(18) 0.046(2) 0.054(2) -0.0128(16) -0.0193(16) -0.0035(15)
O6 0.084(2) 0.040(2) 0.037(2) -0.0204(16) -0.0082(17) -0.0007(16)
O7 0.0518(18) 0.0203(17) 0.0389(18) -0.0116(14) 0.0010(14) 0.0003(14)
O8 0.0493(18) 0.0415(19) 0.054(2) -0.0167(16) 0.0090(15) -0.0182(16)
O9 0.0521(18) 0.0308(17) 0.0328(19) -0.0148(14) 0.0050(15) -0.0020(14)
O10 0.087(2) 0.0224(19) 0.054(2) -0.0120(17) 0.0098(17) -0.0106(17)
N1 0.043(2) 0.066(3) 0.048(3) -0.004(2) 0.004(2) -0.020(2)
N2 0.042(2) 0.057(3) 0.073(3) 0.024(2) -0.030(2) -0.025(2)
C1 0.035(2) 0.021(3) 0.034(3) -0.013(2) 0.004(2) -0.006(2)
C2 0.024(2) 0.019(2) 0.028(2) -0.0089(19) -0.0001(18) -0.0048(18)
C3 0.045(3) 0.028(3) 0.027(2) -0.008(2) -0.0054(19) -0.008(2)
C4 0.054(3) 0.017(2) 0.034(3) -0.003(2) -0.003(2) -0.005(2)
C5 0.031(2) 0.022(3) 0.036(3) -0.016(2) 0.005(2) -0.0104(19)
C6 0.037(2) 0.035(3) 0.042(3) -0.015(2) -0.013(2) -0.003(2)
C7 0.036(2) 0.021(2) 0.043(3) -0.010(2) -0.010(2) 0.0029(19)
C8 0.036(3) 0.032(3) 0.043(3) -0.010(2) 0.004(2) -0.012(2)
C9 0.037(3) 0.028(3) 0.040(3) -0.015(2) 0.002(2) -0.010(2)
C10 0.025(2) 0.024(3) 0.039(3) -0.016(2) -0.0029(19) -0.0065(18)
C11 0.032(2) 0.028(3) 0.032(3) -0.016(2) -0.0041(19) -0.0054(18)
C12 0.063(3) 0.032(3) 0.040(3) -0.019(2) -0.008(2) -0.005(2)
C13 0.095(4) 0.049(4) 0.029(3) -0.013(3) -0.014(3) -0.004(3)
C14 0.084(4) 0.034(3) 0.041(3) 0.002(2) -0.009(3) -0.011(3)
C15 0.062(3) 0.028(3) 0.040(3) -0.015(2) -0.009(2) -0.008(2)
C16 0.031(2) 0.024(3) 0.031(3) -0.011(2) 0.0000(18) -0.0074(18)
C17 0.028(2) 0.023(3) 0.038(3) -0.019(2) -0.0001(19) -0.0067(18)
C18 0.026(2) 0.026(3) 0.036(3) -0.014(2) -0.0009(18) -0.0054(18)
C19 0.042(3) 0.046(3) 0.034(3) -0.016(2) -0.001(2) -0.012(2)
C20 0.056(3) 0.057(4) 0.033(3) -0.005(3) -0.006(2) -0.009(3)
C21 0.063(3) 0.037(3) 0.049(3) 0.002(3) -0.003(2) -0.010(2)
C22 0.043(3) 0.031(3) 0.046(3) -0.010(2) -0.003(2) -0.008(2)
C23 0.024(2) 0.024(3) 0.039(3) -0.012(2) 0.0007(18) -0.0044(18)
C24 0.035(2) 0.029(3) 0.032(3) -0.010(2) -0.0005(19) -0.008(2)
C25 0.034(2) 0.035(3) 0.035(3) -0.013(2) -0.0025(19) -0.008(2)
C26 0.028(2) 0.029(3) 0.031(3) -0.018(2) -0.0031(19) -0.0080(19)
C27 0.038(2) 0.025(2) 0.035(3) -0.010(2) 0.0073(19) -0.0147(19)
C28 0.038(2) 0.030(3) 0.026(2) -0.011(2) 0.0048(19) -0.009(2)
C29 0.022(2) 0.024(2) 0.029(3) -0.010(2) 0.0006(17) -0.0053(18)
C30 0.033(2) 0.026(2) 0.034(3) -0.007(2) -0.0020(19) -0.0091(19)
C31 0.036(2) 0.036(3) 0.026(2) -0.014(2) -0.0022(19) -0.008(2)
C32 0.032(2) 0.023(2) 0.034(3) -0.011(2) -0.003(2) -0.003(2)
C33 0.038(3) 0.028(3) 0.040(3) -0.013(2) 0.002(2) -0.013(2)
C34 0.033(2) 0.019(2) 0.032(3) -0.012(2) -0.0020(19) -0.0028(19)
C35 0.039(2) 0.022(2) 0.039(3) -0.007(2) -0.006(2) 0.0029(19)
C36 0.047(3) 0.035(3) 0.032(3) -0.015(2) -0.007(2) -0.001(2)
C37 0.039(2) 0.024(3) 0.037(3) -0.018(2) 0.004(2) -0.006(2)
C38 0.066(3) 0.019(3) 0.045(3) -0.007(2) -0.007(2) 0.006(2)
C39 0.055(3) 0.032(3) 0.030(3) -0.010(2) -0.009(2) -0.005(2)
C40 0.050(3) 0.034(3) 0.042(3) -0.011(3) 0.002(2) -0.006(2)
C41 0.044(3) 0.032(3) 0.038(3) -0.011(2) 0.004(2) -0.004(2)
C42 0.029(2) 0.025(3) 0.036(3) -0.018(2) 0.0003(19) 0.0007(18)
C43 0.026(2) 0.024(3) 0.036(3) -0.012(2) -0.0014(19) 0.0008(18)
C44 0.047(3) 0.024(3) 0.048(3) -0.010(2) -0.004(2) -0.003(2)
C45 0.056(3) 0.043(3) 0.038(3) 0.005(2) -0.004(2) -0.011(2)
C46 0.051(3) 0.060(4) 0.026(3) -0.008(3) -0.001(2) -0.010(2)
C47 0.045(3) 0.043(3) 0.034(3) -0.017(2) -0.001(2) -0.009(2)
C48 0.026(2) 0.022(3) 0.037(3) -0.015(2) -0.0032(19) -0.0010(18)
C49 0.023(2) 0.027(3) 0.034(3) -0.013(2) -0.0033(18) -0.0005(18)
C50 0.025(2) 0.025(3) 0.034(3) -0.009(2) -0.0027(18) -0.0030(18)
C51 0.047(3) 0.029(3) 0.044(3) -0.009(2) -0.003(2) -0.003(2)
C52 0.057(3) 0.041(3) 0.051(4) 0.008(3) -0.002(3) -0.009(2)
C53 0.056(3) 0.063(4) 0.034(3) -0.007(3) 0.007(2) -0.007(3)
C54 0.039(3) 0.028(3) 0.040(3) -0.014(2) 0.001(2) -0.005(2)
C55 0.035(2) 0.034(3) 0.039(3) -0.008(2) -0.001(2) -0.005(2)
C56 0.032(2) 0.021(3) 0.030(3) -0.014(2) -0.0055(19) 0.0020(18)
C57 0.046(3) 0.020(3) 0.038(3) -0.002(2) 0.000(2) -0.007(2)
C58 0.041(2) 0.024(3) 0.028(2) -0.008(2) 0.0042(19) -0.003(2)
C59 0.029(2) 0.021(3) 0.027(2) -0.0097(19) -0.0023(19) -0.0018(18)
C60 0.043(2) 0.021(2) 0.031(3) -0.004(2) -0.001(2) -0.0069(19)
C61 0.037(2) 0.034(3) 0.026(2) -0.010(2) 0.0036(19) -0.004(2)
C62 0.035(2) 0.028(3) 0.038(3) -0.012(2) -0.009(2) -0.003(2)
C63 0.031(2) 0.039(3) 0.042(3) 0.001(2) -0.005(2) -0.002(2)
C65 0.067(5) 0.135(7) 0.067(5) -0.050(5) 0.041(4) -0.044(5)
C66 0.059(3) 0.074(4) 0.066(4) 0.004(3) 0.005(3) -0.032(3)
C67 0.068(3) 0.057(3) 0.045(3) -0.004(3) -0.007(2) -0.031(3)
C68 0.034(3) 0.045(3) 0.038(3) 0.007(2) -0.005(2) -0.013(2)
C69 0.082(4) 0.050(4) 0.076(4) 0.011(3) -0.035(3) -0.031(3)
C70 0.087(3) 0.074(3) 0.137(4) 0.037(3) -0.047(3) -0.026(2)
C71 0.087(3) 0.074(3) 0.137(4) 0.037(3) -0.047(3) -0.026(2)
C72 0.027(2) 0.030(3) 0.031(3) -0.014(2) -0.0007(19) -0.0009(19)
C73 0.050(3) 0.043(3) 0.038(3) -0.016(3) 0.004(2) -0.002(2)

loop_
_atom_type_symbol
_atom_type_description
_atom_type_scat_dispersion_real
_atom_type_scat_dispersion_imag
_atom_type_scat_source
C C 0.0033 0.0016 'International Tables Vol C Tables 4.2.6.8 and 6.1.1.4'
H H 0.0000 0.0000 'International Tables Vol C Tables 4.2.6.8 and 6.1.1.4'
N N 0.0061 0.0033 'International Tables Vol C Tables 4.2.6.8 and 6.1.1.4'
O O 0.0106 0.0060 'International Tables Vol C Tables 4.2.6.8 and 6.1.1.4'
Zn Zn 0.2839 1.4301 'International Tables Vol C Tables 4.2.6.8 and 6.1.1.4'

loop_
_geom_angle_atom_site_label_1
_geom_angle_atom_site_label_2
_geom_angle_atom_site_label_3
_geom_angle
_geom_angle_site_symmetry_1
_geom_angle_site_symmetry_3
O4 Zn1 O9 132.05(11) . 1_534
O4 Zn1 O5 98.90(12) . .
O9 Zn1 O5 117.82(12) 1_534 .
O4 Zn1 O1 105.13(11) . 2_656
O9 Zn1 O1 100.68(12) 1_534 2_656
O5 Zn1 O1 96.09(12) . 2_656
O4 Zn1 C62 114.67(12) . 1_534
O9 Zn1 C62 29.17(12) 1_534 1_534
O5 Zn1 C62 106.30(12) . 1_534
O1 Zn1 C62 129.74(13) 2_656 1_534
O7 Zn2 O2 129.36(11) . .
O7 Zn2 O8 115.80(11) . .
O2 Zn2 O8 104.38(11) . .
O7 Zn2 O3 100.49(12) . 2_756
O2 Zn2 O3 104.12(11) . 2_756
O8 Zn2 O3 96.83(13) . 2_756
O7 Zn2 C33 29.02(12) . .
O2 Zn2 C33 114.20(12) . .
O8 Zn2 C33 104.01(12) . .
O3 Zn2 C33 129.34(14) 2_756 .
C32 O1 Zn1 161.8(3) . 2_656
C32 O2 Zn2 116.7(2) . .
C1 O3 Zn2 167.9(3) . 2_756
C1 O4 Zn1 121.7(2) . .
C68 O5 Zn1 133.9(3) . .
C33 O7 Zn2 102.9(2) . .
C63 O8 Zn2 130.0(3) . .
C62 O9 Zn1 102.6(2) . 1_576
C63 N1 C65 119.9(5) . .
C63 N1 C66 122.7(4) . .
C65 N1 C66 117.4(5) . .
C68 N2 C71 120.8(4) . .
C68 N2 C70 123.5(4) . .
C71 N2 C70 115.6(4) . .
O3 C1 O4 123.6(3) . .
O3 C1 C2 120.1(4) . .
O4 C1 C2 116.3(4) . .
C7 C2 C3 118.3(3) . .
C7 C2 C1 121.0(4) . .
C3 C2 C1 120.3(4) . .
C4 C3 C2 120.9(4) . .
C4 C3 H3 119.5 . .
C2 C3 H3 119.5 . .
C3 C4 C5 120.5(4) . .
C3 C4 H4 119.8 . .
C5 C4 H4 119.8 . .
C6 C5 C4 118.3(3) . .
C6 C5 C8 120.1(4) . .
C4 C5 C8 121.6(4) . .
C7 C6 C5 120.9(4) . .
C7 C6 H6 119.6 . .
C5 C6 H6 119.6 . .
C6 C7 C2 121.2(4) . .
C6 C7 H7 119.4 . .
C2 C7 H7 119.4 . .
C9 C8 C5 178.0(5) . .
C8 C9 C10 179.7(5) . .
C23 C10 C11 120.8(3) . .
C23 C10 C9 119.7(4) . .
C11 C10 C9 119.4(4) . .
C10 C11 C12 122.3(4) . .
C10 C11 C16 119.9(3) . .
C12 C11 C16 117.7(4) . .
C13 C12 C11 121.6(4) . .
C13 C12 H12 119.2 . .
C11 C12 H12 119.2 . .
C12 C13 C14 120.5(4) . .
C12 C13 H13 119.8 . .
C14 C13 H13 119.8 . .
C15 C14 C13 119.9(4) . .
C15 C14 H14 120.1 . .
C13 C14 H14 120.1 . .
C14 C15 C16 121.5(4) . .
C14 C15 H15 119.3 . .
C16 C15 H15 119.3 . .
C17 C16 C15 122.0(3) . .
C17 C16 C11 119.3(4) . .
C15 C16 C11 118.8(4) . .
C16 C17 C18 121.2(3) . .
C16 C17 C24 119.5(4) . .
C18 C17 C24 119.3(4) . .
C17 C18 C19 122.7(4) . .
C17 C18 C23 119.2(4) . .
C19 C18 C23 118.2(4) . .
C20 C19 C18 121.0(4) . .
C20 C19 H19 119.5 . .
C18 C19 H19 119.5 . .
C19 C20 C21 120.8(4) . .
C19 C20 H20 119.6 . .
C21 C20 H20 119.6 . .
C22 C21 C20 120.5(4) . .
C22 C21 H21 119.8 . .
C20 C21 H21 119.8 . .
C21 C22 C23 121.5(4) . .
C21 C22 H22 119.3 . .
C23 C22 H22 119.3 . .
C10 C23 C22 122.4(4) . .
C10 C23 C18 119.6(4) . .
C22 C23 C18 118.1(4) . .
C25 C24 C17 179.5(5) . .
C24 C25 C26 178.0(4) . .
C27 C26 C31 118.7(3) . .
C27 C26 C25 119.7(4) . .
C31 C26 C25 121.7(4) . .
C28 C27 C26 120.6(4) . .
C28 C27 H27 119.7 . .
C26 C27 H27 119.7 . .
C27 C28 C29 120.7(4) . .
C27 C28 H28 119.6 . .
C29 C28 H28 119.6 . .
C28 C29 C30 118.6(3) . .
C28 C29 C32 119.8(3) . .
C30 C29 C32 121.3(3) . .
C31 C30 C29 121.1(4) . .
C31 C30 H30 119.5 . .
C29 C30 H30 119.5 . .
C30 C31 C26 120.3(4) . .
C30 C31 H31 119.8 . .
C26 C31 H31 119.8 . .
O1 C32 O2 123.0(3) . .
O1 C32 C29 121.0(4) . .
O2 C32 C29 115.8(3) . .
O6 C33 O7 122.4(4) . .
O6 C33 C34 120.1(4) . .
O7 C33 C34 117.4(4) . .
O6 C33 Zn2 74.5(2) . .
O7 C33 Zn2 48.05(18) . .
C34 C33 Zn2 163.7(3) . .
C35 C34 C39 119.0(3) . .
C35 C34 C33 121.1(4) . .
C39 C34 C33 119.9(4) . .
C36 C35 C34 120.6(4) . .
C36 C35 H35 119.7 . .
C34 C35 H35 119.7 . .
C35 C36 C37 121.1(4) . .
C35 C36 H36 119.5 . .
C37 C36 H36 119.5 . .
C36 C37 C38 118.0(4) . .
C36 C37 C40 121.2(4) . .
C38 C37 C40 120.7(4) . .
C39 C38 C37 120.9(4) . .
C39 C38 H38 119.6 . .
C37 C38 H38 119.6 . .
C38 C39 C34 120.3(4) . .
C38 C39 H39 119.9 . .
C34 C39 H39 119.9 . .
C41 C40 C37 175.6(5) . .
C40 C41 C42 178.6(5) . .
C43 C42 C72 121.1(3) . .
C43 C42 C41 119.7(4) . .
C72 C42 C41 119.2(4) . .
C42 C43 C44 122.4(4) . .
C42 C43 C49 119.5(4) . .
C44 C43 C49 118.0(4) . .
C45 C44 C43 121.7(4) . .
C45 C44 H44 119.1 . .
C43 C44 H44 119.1 . .
C44 C45 C46 120.3(4) . .
C44 C45 H45 119.8 . .
C46 C45 H45 119.8 . .
C47 C46 C45 120.3(4) . .
C47 C46 H46 119.8 . .
C45 C46 H46 119.8 . .
C46 C47 C49 121.7(4) . .
C46 C47 H47 119.2 . .
C49 C47 H47 119.2 . .
C49 C48 C50 121.2(3) . .
C49 C48 C54 119.2(4) . .
C50 C48 C54 119.6(4) . .
C48 C49 C47 122.7(4) . .
C48 C49 C43 119.4(4) . .
C47 C49 C43 117.9(4) . .
C51 C50 C48 122.7(4) . .
C51 C50 C72 118.0(4) . .
C48 C50 C72 119.2(4) . .
C52 C51 C50 122.3(4) . .
C52 C51 H51 118.8 . .
C50 C51 H51 118.8 . .
C51 C52 C53 119.6(4) . .
C51 C52 H52 120.2 . .
C53 C52 H52 120.2 . .
C73 C53 C52 120.2(4) . .
C73 C53 H53 119.9 . .
C52 C53 H53 119.9 . .
C55 C54 C48 176.7(4) . .
C54 C55 C56 177.8(4) . .
C57 C56 C61 118.7(3) . .
C57 C56 C55 120.1(4) . .
C61 C56 C55 121.2(4) . .
C58 C57 C56 121.2(4) . .
C58 C57 H57 119.4 . .
C56 C57 H57 119.4 . .
C57 C58 C59 120.0(4) . .
C57 C58 H58 120.0 . .
C59 C58 H58 120.0 . .
C58 C59 C60 119.0(3) . .
C58 C59 C62 121.0(4) . .
C60 C59 C62 119.9(4) . .
C61 C60 C59 121.1(4) . .
C61 C60 H60 119.4 . .
C59 C60 H60 119.4 . .
C60 C61 C56 120.0(4) . .
C60 C61 H61 120.0 . .
C56 C61 H61 120.0 . .
O10 C62 O9 121.6(4) . .
O10 C62 C59 120.5(4) . .
O9 C62 C59 117.9(4) . .
O10 C62 Zn1 73.3(2) . 1_576
O9 C62 Zn1 48.24(18) . 1_576
C59 C62 Zn1 165.8(3) . 1_576
O8 C63 N1 119.8(4) . .
O8 C63 C67 121.4(4) . .
N1 C63 C67 118.8(4) . .
N1 C65 H1 115(4) . .
N1 C65 H5 106(4) . .
H1 C65 H5 100(6) . .
N1 C65 H8 107(4) . .
H1 C65 H8 129(6) . .
H5 C65 H8 95(6) . .
N1 C66 H66A 109.5 . .
N1 C66 H66B 109.5 . .
H66A C66 H66B 109.5 . .
N1 C66 H66C 109.5 . .
H66A C66 H66C 109.5 . .
H66B C66 H66C 109.5 . .
C63 C67 H67A 109.5 . .
C63 C67 H67B 109.5 . .
H67A C67 H67B 109.5 . .
C63 C67 H67C 109.5 . .
H67A C67 H67C 109.5 . .
H67B C67 H67C 109.5 . .
O5 C68 N2 118.6(4) . .
O5 C68 C69 121.0(4) . .
N2 C68 C69 120.5(4) . .
C68 C69 H69A 109.5 . .
C68 C69 H69B 109.5 . .
H69A C69 H69B 109.5 . .
C68 C69 H69C 109.5 . .
H69A C69 H69C 109.5 . .
H69B C69 H69C 109.5 . .
N2 C70 H70A 109.5 . .
N2 C70 H70B 109.5 . .
H70A C70 H70B 109.5 . .
N2 C70 H70C 109.5 . .
H70A C70 H70C 109.5 . .
H70B C70 H70C 109.5 . .
N2 C71 H71A 109.5 . .
N2 C71 H71B 109.5 . .
H71A C71 H71B 109.5 . .
N2 C71 H71C 109.5 . .
H71A C71 H71C 109.5 . .
H71B C71 H71C 109.5 . .
C42 C72 C73 122.5(4) . .
C42 C72 C50 119.5(3) . .
C73 C72 C50 118.0(4) . .
C53 C73 C72 121.8(4) . .
C53 C73 H73 119.1 . .
C72 C73 H73 119.1 . .

loop_
_geom_bond_atom_site_label_1
_geom_bond_atom_site_label_2
_geom_bond_distance
_geom_bond_site_symmetry_2
Zn1 O4 1.942(2) .
Zn1 O9 1.948(3) 1_534
Zn1 O5 1.980(3) .
Zn1 O1 2.016(3) 2_656
Zn1 C62 2.549(4) 1_534
Zn2 O7 1.949(2) .
Zn2 O2 1.953(2) .
Zn2 O8 1.979(3) .
Zn2 O3 2.012(3) 2_756
Zn2 C33 2.555(4) .
O1 C32 1.241(4) .
O2 C32 1.266(4) .
O3 C1 1.241(5) .
O4 C1 1.256(4) .
O5 C68 1.247(5) .
O6 C33 1.239(5) .
O7 C33 1.272(5) .
O8 C63 1.262(5) .
O9 C62 1.273(5) .
O10 C62 1.233(5) .
N1 C63 1.313(5) .
N1 C65 1.458(7) .
N1 C66 1.466(6) .
N2 C68 1.313(5) .
N2 C71 1.440(7) .
N2 C70 1.450(6) .
C1 C2 1.500(5) .
C2 C7 1.378(5) .
C2 C3 1.383(5) .
C3 C4 1.380(5) .
C3 H3 0.9300 .
C4 C5 1.389(5) .
C4 H4 0.9300 .
C5 C6 1.382(5) .
C5 C8 1.441(6) .
C6 C7 1.372(5) .
C6 H6 0.9300 .
C7 H7 0.9300 .
C8 C9 1.190(5) .
C9 C10 1.431(6) .
C10 C23 1.405(5) .
C10 C11 1.407(5) .
C11 C12 1.418(6) .
C11 C16 1.425(5) .
C12 C13 1.348(6) .
C12 H12 0.9300 .
C13 C14 1.405(6) .
C13 H13 0.9300 .
C14 C15 1.354(6) .
C14 H14 0.9300 .
C15 C16 1.410(5) .
C15 H15 0.9300 .
C16 C17 1.406(5) .
C17 C18 1.409(5) .
C17 C24 1.435(6) .
C18 C19 1.420(5) .
C18 C23 1.434(5) .
C19 C20 1.349(6) .
C19 H19 0.9300 .
C20 C21 1.400(6) .
C20 H20 0.9300 .
C21 C22 1.343(6) .
C21 H21 0.9300 .
C22 C23 1.419(5) .
C22 H22 0.9300 .
C24 C25 1.190(5) .
C25 C26 1.438(6) .
C26 C27 1.392(5) .
C26 C31 1.393(5) .
C27 C28 1.376(5) .
C27 H27 0.9300 .
C28 C29 1.386(5) .
C28 H28 0.9300 .
C29 C30 1.389(5) .
C29 C32 1.499(5) .
C30 C31 1.373(5) .
C30 H30 0.9300 .
C31 H31 0.9300 .
C33 C34 1.499(5) .
C34 C35 1.374(5) .
C34 C39 1.382(5) .
C35 C36 1.368(5) .
C35 H35 0.9300 .
C36 C37 1.383(5) .
C36 H36 0.9300 .
C37 C38 1.384(6) .
C37 C40 1.428(6) .
C38 C39 1.376(5) .
C38 H38 0.9300 .
C39 H39 0.9300 .
C40 C41 1.192(5) .
C41 C42 1.437(6) .
C42 C43 1.404(5) .
C42 C72 1.407(5) .
C43 C44 1.419(5) .
C43 C49 1.429(5) .
C44 C45 1.345(6) .
C44 H44 0.9300 .
C45 C46 1.396(6) .
C45 H45 0.9300 .
C46 C47 1.353(6) .
C46 H46 0.9300 .
C47 C49 1.415(5) .
C47 H47 0.9300 .
C48 C49 1.403(5) .
C48 C50 1.412(5) .
C48 C54 1.434(6) .
C50 C51 1.405(5) .
C50 C72 1.427(5) .
C51 C52 1.346(6) .
C51 H51 0.9300 .
C52 C53 1.409(6) .
C52 H52 0.9300 .
C53 C73 1.345(6) .
C53 H53 0.9300 .
C54 C55 1.193(5) .
C55 C56 1.438(6) .
C56 C57 1.386(5) .
C56 C61 1.391(5) .
C57 C58 1.375(5) .
C57 H57 0.9300 .
C58 C59 1.383(5) .
C58 H58 0.9300 .
C59 C60 1.385(5) .
C59 C62 1.495(5) .
C60 C61 1.373(5) .
C60 H60 0.9300 .
C61 H61 0.9300 .
C63 C67 1.491(6) .
C65 H1 0.89(6) .
C65 H5 1.16(9) .
C65 H8 0.74(5) .
C66 H66A 0.9600 .
C66 H66B 0.9600 .
C66 H66C 0.9600 .
C67 H67A 0.9600 .
C67 H67B 0.9600 .
C67 H67C 0.9600 .
C68 C69 1.484(6) .
C69 H69A 0.9600 .
C69 H69B 0.9600 .
C69 H69C 0.9600 .
C70 H70A 0.9600 .
C70 H70B 0.9600 .
C70 H70C 0.9600 .
C71 H71A 0.9600 .
C71 H71B 0.9600 .
C71 H71C 0.9600 .
C72 C73 1.414(5) .
C73 H73 0.9300 .
